data_2006553
loop_
_publ_author_name
'Moreno, Patricia C.'
'Francisco, Regina H. P.'
'Gambardella, M. Teresa do P.'
'Sousa, Gerimario F. de'
'Abras, Anuar'

_publ_section_title
;
 <i>trans</i>-[2,6-Diacetylpyridine
 bis(thiosemicarbazone)(1--)]diphenyltin(IV) Chloride
;
_journal_issue 10
_journal_name_full 'Acta Crystallographica Section C'
_journal_page_first 1411
_journal_page_last 1414
_journal_paper_doi 10.1107/S0108270197007002
_journal_volume 53
_journal_year 1997
_chemical_formula_iupac '[Sn (C6 H5)2 (C11 H14 N7 S2)] Cl'
_chemical_formula_structural '[Sn(C6 H5)2 (C11 H14 N7 S2)]Cl'
_chemical_formula_sum 'C23 H24 Cl N7 S2 Sn'
_chemical_formula_weight 616.77
_chemical_name_systematic
;
trans-diphenyl[2,6-diacetylpyridinebis(thiosemicarbazone)]tin(IV)
chloride
;
_space_group_IT_number 14
_symmetry_cell_setting monoclinic
_symmetry_space_group_name_Hall '-P 2yn'
_symmetry_space_group_name_H-M 'P 1 21/n 1'
_cell_angle_alpha 90.00
_cell_angle_beta 92.53(2)
_cell_angle_gamma 90.00
_cell_formula_units_Z 4
_cell_length_a 8.5370(10)
_cell_length_b 15.946(5)
_cell_length_c 18.756(4)
_cell_measurement_reflns_used 25
_cell_measurement_temperature 293(2)
_cell_measurement_theta_max 18
_cell_measurement_theta_min 10
_cell_volume 2550.8(10)
_computing_cell_refinement 'CAD-4 Software'
_computing_data_collection 'CAD-4 Software (Enraf-Nonius, 1989)'
_computing_data_reduction 'SDP (Frenz, 1978)'
_computing_molecular_graphics 'ORTEP (Johnson, 1965)'
_computing_publication_material 'DOS 6.0, VAX editor'
_computing_structure_refinement 'SHELXL93 (Sheldrick, 1993)'
_computing_structure_solution 'SHELX76 (Sheldrick, 1976) and SHELXS86 (Sheldrick, 1985)'
_diffrn_ambient_temperature 293(2)
_diffrn_measurement_device 'Enraf-Nonius CAD-4'
_diffrn_measurement_method \w/2\q
_diffrn_radiation_monochromator graphite
_diffrn_radiation_source 'fine-focus sealed tube'
_diffrn_radiation_type MoK\a
_diffrn_radiation_wavelength 0.71073
_diffrn_reflns_av_R_equivalents 0.026
_diffrn_reflns_av_sigmaI/netI 0.0508
_diffrn_reflns_limit_h_max 0
_diffrn_reflns_limit_h_min -10
_diffrn_reflns_limit_k_max 0
_diffrn_reflns_limit_k_min -19
_diffrn_reflns_limit_l_max 23
_diffrn_reflns_limit_l_min -23
_diffrn_reflns_number 5730
_diffrn_reflns_theta_max 26.29
_diffrn_reflns_theta_min 2.78
_diffrn_standards_decay_% 2.9
_diffrn_standards_interval_time 120
_diffrn_standards_number 3
_exptl_absorpt_coefficient_mu 1.297
_exptl_absorpt_correction_T_max 0.999
_exptl_absorpt_correction_T_min 0.862
_exptl_absorpt_correction_type 'empirical \y scan (North, Phillips & Mathews, 1968)'
_exptl_crystal_colour yellow
_exptl_crystal_density_diffrn 1.606
_exptl_crystal_density_method 'not measured'
_exptl_crystal_description prismatic
_exptl_crystal_F_000 1240
_exptl_crystal_size_max 0.15
_exptl_crystal_size_mid 0.15
_exptl_crystal_size_min 0.03
_refine_diff_density_max 0.70
_refine_diff_density_min -0.53
_refine_ls_extinction_method none
_refine_ls_goodness_of_fit_all 1.109
_refine_ls_goodness_of_fit_obs 1.039
_refine_ls_hydrogen_treatment noref
_refine_ls_matrix_type full
_refine_ls_number_parameters 322
_refine_ls_number_reflns 5165
_refine_ls_number_restraints 0
_refine_ls_restrained_S_all 1.109
_refine_ls_restrained_S_obs 1.039
_refine_ls_R_factor_all 0.071
_refine_ls_R_factor_obs .036
_refine_ls_shift/esd_max 0.001
_refine_ls_shift/esd_mean 0.000
_refine_ls_structure_factor_coef Fsqd
_refine_ls_weighting_details 'w = 1/[\s^2^(Fo^2^)+(0.0293P)^2^+5.2803P] where P = (Fo^2^+2Fc^2^)/3'
_refine_ls_weighting_scheme calc
_refine_ls_wR_factor_all 0.098
_refine_ls_wR_factor_obs .078
_reflns_number_observed 3805
_reflns_number_total 5165
_reflns_observed_criterion >2sigma(I)
_cod_data_source_file bk1300.cif
_cod_data_source_block 1
_cod_depositor_comments
;
The following automatic conversions were performed:

'_refine_ls_weighting_scheme' value 'calc w =
1/[\s^2^(Fo^2^)+(0.0293P)^2^+5.2803P] where P = (Fo^2^+2Fc^2^)/3' was
changed to 'calc'. New tag '_refine_ls_weighting_details' was
created. The value of the new tag was set to 'w =
1/[\s^2^(Fo^2^)+(0.0293P)^2^+5.2803P] where P = (Fo^2^+2Fc^2^)/3'.

Automatic conversion script
Id: cif_fix_values 3143 2015-03-26 13:38:13Z robertas 
;
_cod_original_cell_volume 2551(2)
_cod_original_sg_symbol_H-M 'P 21/n'
_cod_database_code 2006553

loop_
_symmetry_equiv_pos_as_xyz
'x, y, z'
'-x+1/2, y+1/2, -z+1/2'
'-x, -y, -z'
'x-1/2, -y-1/2, z-1/2'

loop_
_atom_site_aniso_label
_atom_site_aniso_U_11
_atom_site_aniso_U_22
_atom_site_aniso_U_33
_atom_site_aniso_U_12
_atom_site_aniso_U_13
_atom_site_aniso_U_23
Sn .02570(10) .02560(10) .0325(2) .00200(10) .00120(10) .00240(10)
C1 .033(2) .026(2) .035(2) .000(2) -.002(2) -.003(2)
C2 .051(3) .068(4) .056(4) .011(3) .004(3) .023(3)
C3 .077(5) .091(5) .049(4) .005(4) -.012(3) .030(4)
C4 .073(5) .064(4) .080(5) .002(4) -.030(4) .028(4)
C5 .063(4) .092(5) .085(5) .037(4) .002(4) .029(4)
C6 .054(4) .074(4) .059(4) .030(3) .002(3) .021(3)
C7 .021(2) .037(3) .038(3) -.002(2) .004(2) .007(2)
C8 .034(3) .037(3) .055(3) .002(2) -.009(2) .002(2)
C9 .051(3) .032(3) .077(4) -.001(3) -.006(3) .008(3)
C10 .061(4) .054(4) .068(4) .014(3) .001(3) .033(3)
C11 .096(5) .093(5) .046(4) .042(4) .015(3) .028(4)
C12 .075(4) .056(4) .041(3) .031(3) .001(3) .007(3)
S1 .0397(7) .0386(7) .0499(8) -.0044(6) -.0016(6) -.0065(6)
C13 .041(3) .036(3) .039(3) .007(2) -.010(2) -.002(2)
N1 .054(3) .063(3) .045(3) .001(3) -.002(2) -.026(2)
N2 .037(2) .042(2) .032(2) .005(2) .002(2) -.008(2)
N3 .029(2) .033(2) .032(2) .007(2) .002(2) -.001(2)
C14 .029(2) .044(3) .035(2) -.001(2) .005(2) -.001(2)
C15 .035(3) .084(4) .050(3) -.003(3) .010(2) -.015(3)
C16 .024(2) .037(3) .048(3) -.001(2) .003(2) .003(2)
C17 .032(3) .052(3) .075(4) -.007(2) .006(3) -.008(3)
C18 .035(3) .049(3) .094(5) -.016(3) .002(3) -.016(3)
C19 .049(3) .048(3) .084(5) -.010(3) -.007(3) -.020(3)
C20 .037(3) .028(2) .041(3) .007(2) -.003(2) -.006(2)
N4 .026(2) .027(2) .037(2) .000(2) .000(2) .000(2)
C21 .047(3) .034(3) .038(3) .007(2) -.001(2) -.002(2)
C22 .068(4) .051(4) .064(4) .002(3) .012(3) -.024(3)
N5 .041(2) .035(2) .034(2) .005(2) .009(2) .003(2)
N6 .050(3) .046(3) .040(2) .008(2) .019(2) -.002(2)
C23 .038(3) .046(3) .045(3) .010(2) .016(2) .016(2)
N7 .057(3) .071(4) .071(4) .008(3) .039(3) .013(3)
S2 .0314(6) .0478(7) .0509(8) -.0025(5) .0105(5) .0064(6)
Cl .0600(9) .0900(10) .0449(8) .0263(9) .0147(7) .0010(8)

loop_
_atom_site_label
_atom_site_fract_x
_atom_site_fract_y
_atom_site_fract_z
_atom_site_U_iso_or_equiv
_atom_site_thermal_displace_type
_atom_site_calc_flag
_atom_site_refinement_flags
_atom_site_occupancy
_atom_site_disorder_group
_atom_site_type_symbol
Sn .02179(3) .12183(2) .27124(2) .02790(10) Uani d . 1 . Sn
C1 -.0970(5) .2028(3) .1937(2) .0310(10) Uani d . 1 . C
C2 -.0392(7) .2188(4) .1276(3) .058(2) Uani d . 1 . C
C3 -.1202(8) .2678(5) .0776(3) .073(2) Uani d . 1 . C
C4 -.2614(8) .3022(4) .0940(4) .073(2) Uani d . 1 . C
C5 -.3218(8) .2876(5) .1574(4) .080(2) Uani d . 1 . C
C6 -.2402(7) .2386(4) .2072(3) .062(2) Uani d . 1 . C
C7 .1169(5) .0196(3) .3361(2) .0310(10) Uani d . 1 . C
C8 .1694(6) -.0551(3) .3083(3) .0420(10) Uani d . 1 . C
C9 .2226(7) -.1198(3) .3523(3) .0530(10) Uani d . 1 . C
C10 .2236(7) -.1112(4) .4247(3) .061(2) Uani d . 1 . C
C11 .1744(9) -.0377(5) .4534(3) .078(2) Uani d . 1 . C
C12 .1211(7) .0278(4) .4090(3) .057(2) Uani d . 1 . C
S1 .1307(2) .23841(8) .35606(7) .0428(3) Uani d . 1 . S
C13 -.0296(6) .2467(3) .4091(3) .0390(10) Uani d . 1 . C
N1 -.0197(6) .3049(3) .4614(3) .0540(10) Uani d . 1 . N
HN1A -.1056(8) .313(4) .490(4) .076 Uiso d . 1 . H
HN1B .062(8) .330(4) .468(4) .076 Uiso d . 1 . H
N2 -.1631(5) .2047(3) .4058(2) .0371(9) Uani d . 1 . N
N3 -.1730(4) .1438(2) .3541(2) .0313(8) Uani d . 1 . N
C14 -.3006(5) .1005(3) .3493(2) .0350(10) Uani d . 1 . C
C15 -.4375(6) .1160(4) .3947(3) .0560(10) Uani d G 1 . C
C16 -.3111(5) .0355(3) .2933(3) .0360(10) Uani d . 1 . C
C17 -.4374(6) -.0183(4) .2859(3) .0520(10) Uani d . 1 . C
C18 -.4391(6) -.0759(4) .2322(4) .060(2) Uani d . 1 . C
C19 -.3178(7) -.0810(4) .1866(4) .061(2) Uani d . 1 . C
C20 -.1897(6) -.0273(3) .1971(3) .0350(10) Uani d . 1 . C
N4 -.1900(4) .0300(2) .2498(2) .0302(8) Uani d . 1 . N
C21 -.0510(6) -.0305(3) .1533(3) .0390(10) Uani d . 1 . C
C22 -.0340(8) -.1001(4) .1005(3) .061(2) Uani d G 1 . C
N5 .0518(5) .0272(2) .1671(2) .0365(9) Uani d . 1 . N
N6 .1869(5) .0273(3) .1295(2) .0440(10) Uani d . 1 . N
HN6 .187(7) -.002(4) .090(3) .076 Uiso d . 1 . H
C23 .3044(6) .0809(3) .1469(3) .0420(10) Uani d . 1 . C
N7 .4250(7) .0776(4) .1048(3) .066(2) Uani d . 1 . N
HN7A .493(8) .101(4) .113(4) .076 Uiso d . 1 . H
HN7B .423(8) .040(4) .071(3) .076 Uiso d . 1 . H
S2 .30640(10) .14740(8) .21740(7) .0431(3) Uani d . 1 . S
Cl .2768(2) -.04920(10) -.01321(8) .0647(4) Uani d . 1 . Cl
H2 .0570 .1961 .1164 .076 Uiso calc R 1 . H
H3 -.0792 .2773 .0331 .076 Uiso calc R 1 . H
H4 -.3155 .3360 .0608 .076 Uiso calc R 1 . H
H5 -.4184 .3103 .1679 .076 Uiso calc R 1 . H
H6 -.2830 .2295 .2513 .076 Uiso calc R 1 . H
H8 .1689 -.0620 .2590 .076 Uiso calc R 1 . H
H9 .2578 -.1694 .3324 .076 Uiso calc R 1 . H
H10 .2576 -.1550 .4542 .076 Uiso calc R 1 . H
H11 .1762 -.0312 .5027 .076 Uiso calc R 1 . H
H12 .0881 .0777 .4293 .076 Uiso calc R 1 . H
H15A -.542 .119 .360 .076 Uiso calc G 1 . H
H15B -.427 .172 .426 .076 Uiso calc G 1 . H
H15C -.444 .062 .429 .076 Uiso calc G 1 . H
H17 -.5194 -.0153 .3168 .076 Uiso calc R 1 . H
H18 -.5237 -.1124 .2264 .076 Uiso calc R 1 . H
H19 -.3210 -.1195 .1493 .076 Uiso calc R 1 . H
H22A -.131 -.143 .103 .076 Uiso calc G 1 . H
H22B .072 -.131 .118 .076 Uiso calc G 1 . H
H22C -.024 -.078 .046 .076 Uiso calc G 1 . H

loop_
_atom_type_symbol
_atom_type_description
_atom_type_scat_dispersion_real
_atom_type_scat_dispersion_imag
_atom_type_scat_source
S S 0.1246 0.1234 'International Tables Vol C Tables 4.2.6.8 and 6.1.1.4'
N N 0.0061 0.0033 'International Tables Vol C Tables 4.2.6.8 and 6.1.1.4'
C C 0.0033 0.0016 'International Tables Vol C Tables 4.2.6.8 and 6.1.1.4'
H H 0.0000 0.0000 'International Tables Vol C Tables 4.2.6.8 and 6.1.1.4'
Sn Sn -0.6537 1.4246 'International Tables Vol C Tables 4.2.6.8 and 6.1.1.4'
Cl Cl 0.1484 0.1585 'International Tables Vol C Tables 4.2.6.8 and 6.1.1.4'

loop_
_geom_angle_atom_site_label_1
_geom_angle_atom_site_label_2
_geom_angle_atom_site_label_3
_geom_angle
_geom_angle_publ_flag
C1 Sn C7 167.9(2) yes
C1 Sn S1 97.40(10) yes
C1 Sn N3 91.70(10) yes
C1 Sn N4 85.50(10) yes
C1 Sn N5 84.00(10) yes
C1 Sn S2 93.50(10) yes
C7 Sn S1 94.50(10) yes
C7 Sn N3 89.90(10) yes
C7 Sn N4 83.90(10) yes
C7 Sn N5 86.3(2) yes
C7 Sn S2 90.10(10) yes
S1 Sn N3 74.40(10) yes
N3 Sn N4 69.10(10) yes
N4 Sn N5 65.90(10) yes
N5 Sn S2 70.90(10) yes
C13 S1 Sn 97.9(2) yes
N2 C13 N1 114.1(5) yes
N2 C13 S1 129.4(4) yes
N1 C13 S1 116.4(4) yes
C13 N2 N3 114.8(4) yes
C14 N3 N2 117.1(4) yes
C14 N3 Sn 119.5(3) yes
N2 N3 Sn 123.3(3) yes
N3 C14 C16 116.8(4) yes
N3 C14 C15 123.3(5) yes
C16 C14 C15 119.8(4) yes
N4 C16 C17 121.0(5) yes
N4 C16 C14 116.9(4) yes
C14 C16 C17 122.0(5) yes
C16 C17 C18 118.4(5) yes
C17 C18 C19 121.0(5) yes
C18 C19 C20 118.9(5) yes
N4 C20 C19 119.6(5) yes
N4 C20 C21 117.5(4) yes
C19 C20 C21 122.9(5) yes
C20 N4 C16 121.0(4) yes
C20 N4 Sn 121.5(3) yes
C16 N4 Sn 117.5(3) yes
N5 C21 C20 114.9(4) yes
N5 C21 C22 125.2(5) yes
C20 C21 C22 119.9(5) yes
C21 N5 N6 118.5(4) yes
C21 N5 Sn 119.8(3) yes
N6 N5 Sn 121.2(3) yes
C23 N6 N5 120.6(4) yes
N7 C23 N6 114.8(5) yes
N7 C23 S2 120.6(5) yes
N6 C23 S2 124.6(4) yes
C23 S2 Sn 102.6(2) yes
N3 Sn N5 135.20(10) ?
N4 Sn S1 143.60(10) ?
N5 Sn S1 150.40(10) ?
N4 Sn S2 136.80(10) ?
N3 Sn S2 153.90(10) ?
S1 Sn S2 79.47(4) ?
C2 C1 C6 116.3(5) ?
C2 C1 Sn 122.6(4) ?
C6 C1 Sn 121.1(4) ?
C1 C2 C3 121.8(6) ?
C4 C3 C2 119.4(6) ?
C5 C4 C3 120.5(6) ?
C4 C5 C6 119.8(6) ?
C5 C6 C1 122.2(6) ?
C12 C7 C8 117.6(5) ?
C12 C7 Sn 118.7(4) ?
C8 C7 Sn 123.7(4) ?
C7 C8 C9 121.3(5) ?
C10 C9 C8 120.3(6) ?
C11 C10 C9 119.4(5) ?
C10 C11 C12 120.3(6) ?
C7 C12 C11 121.0(6) ?

loop_
_geom_bond_atom_site_label_1
_geom_bond_atom_site_label_2
_geom_bond_site_symmetry_2
_geom_bond_distance
_geom_bond_publ_flag
Sn C1 . 2.163(4) yes
Sn C7 . 2.170(4) yes
Sn N4 . 2.348(4) yes
Sn N3 . 2.353(4) yes
Sn N5 . 2.491(4) yes
Sn S1 . 2.5920(10) yes
Sn S2 . 2.7030(10) yes
S1 C13 . 1.731(5) yes
C13 N2 . 1.322(6) yes
C13 N1 . 1.351(6) yes
N1 HN1A . .94(7) yes
N1 HN1B . .81(7) yes
N2 N3 . 1.371(5) yes
N3 C14 . 1.290(6) yes
C14 C16 . 1.475(7) yes
C14 C15 . 1.498(7) yes
C16 N4 . 1.347(6) yes
C16 C17 . 1.381(7) yes
C17 C18 . 1.362(8) yes
C18 C19 . 1.376(9) yes
C19 C20 . 1.396(7) yes
C20 N4 . 1.346(6) yes
C20 C21 . 1.472(7) yes
C21 N5 . 1.290(6) yes
C21 C22 . 1.498(7) yes
N5 N6 . 1.377(6) yes
N6 C23 . 1.347(7) yes
N6 HN6 . .88(7) yes
C23 N7 . 1.327(7) yes
C23 S2 . 1.694(6) yes
N7 HN7A . .71(7) yes
N7 HN7B . .86(7) yes
C1 C2 . 1.378(7) ?
C1 C6 . 1.383(7) ?
C2 C3 . 1.383(8) ?
C3 C4 . 1.370(10) ?
C4 C5 . 1.340(10) ?
C5 C6 . 1.382(8) ?
C7 C12 . 1.373(7) ?
C7 C8 . 1.383(7) ?
C8 C9 . 1.386(7) ?
C9 C10 . 1.365(9) ?
C10 C11 . 1.363(9) ?
C11 C12 . 1.399(8) ?
